data_2007592
loop_
_publ_author_name
'Benelbaghdadi, Rachida'
'Benharref, Ahmed'
'Hasnaoui, A\"issa '
'Lavergne, Jean-Pierre '
'Giorgi, Michel '
'Pierrot, Marcel '

_publ_section_title
;
 Some 1,3-Dipolar Adducts from Benzodiazepine. II. Condensation of
 Nitrilimines with [1,4]Benzodiazepine and [1,4]Benzodiazepin-2-one
;
_journal_issue 9
_journal_name_full 'Acta Crystallographica Section C'
_journal_page_first 1343
_journal_page_last 1345
_journal_paper_doi 10.1107/S0108270198003825
_journal_volume 54
_journal_year 1998
_chemical_formula_moiety 'C27 H24 Cl2 N4 O2 S1'
_chemical_formula_sum 'C27 H24 Cl2 N4 O2 S'
_chemical_formula_weight 539.49
_chemical_name_systematic ' ?'
_space_group_IT_number 14
_space_group_name_Hall '-P 2yn'
_space_group_name_H-M_alt 'P 1 21/n 1'
_symmetry_cell_setting monoclinic
_symmetry_space_group_name_Hall '-P 2yn'
_symmetry_space_group_name_H-M 'P 1 21/n 1'
_atom_type_scat_source International_Tables_for_X-ray_Crystallography_(Vol._IV)
_cell_angle_alpha 90.0
_cell_angle_beta 90.8(3)
_cell_angle_gamma 90.0
_cell_formula_units_Z 4
_cell_length_a 8.1100(10)
_cell_length_b 10.045(2)
_cell_length_c 30.670(3)
_cell_measurement_reflns_used 25
_cell_measurement_temperature 294
_cell_measurement_theta_max 18
_cell_measurement_theta_min 12
_cell_volume 2498.3(7)
_computing_cell_refinement CAD-4_system
_computing_data_collection CAD-4_system_(Enraf-Nonius,_1989)
_computing_data_reduction BEGIN_in_SDP_(Frenz_et_al.,_1985)
_computing_molecular_graphics ORTEPII_(Johnson,_1976)
_computing_publication_material CIF_VAX_MolEN_(Fair,_1990)
_computing_structure_refinement LSFM_in_SDP
_computing_structure_solution MULTAN_(Main_et_al.,_1980)
_diffrn_ambient_temperature 294
_diffrn_measurement_device Enraf_Nonius_CAD4
_diffrn_measurement_method \q/2\q
_diffrn_radiation_type Mo_K\a
_diffrn_radiation_wavelength 0.71073
_diffrn_reflns_av_R_equivalents 0.017
_diffrn_reflns_limit_h_max 9
_diffrn_reflns_limit_h_min -9
_diffrn_reflns_limit_k_max 11
_diffrn_reflns_limit_k_min 0
_diffrn_reflns_limit_l_max 36
_diffrn_reflns_limit_l_min 0
_diffrn_reflns_number 4765
_diffrn_reflns_theta_max 25
_diffrn_reflns_theta_min 1
_diffrn_standards_decay_% 0.3
_diffrn_standards_interval_time 120
_diffrn_standards_number 3
_exptl_absorpt_coefficient_mu 0.371
_exptl_absorpt_correction_type none
_exptl_crystal_colour orange-yellow
_exptl_crystal_density_diffrn 1.434
_exptl_crystal_density_meas ?
_exptl_crystal_description prismatic
_exptl_crystal_F_000 1120
_exptl_crystal_size_max 0.80
_exptl_crystal_size_mid 0.30
_exptl_crystal_size_min 0.30
_refine_diff_density_max 0.297
_refine_diff_density_min -0.294
_refine_ls_abs_structure_details
;
?
;
_refine_ls_extinction_method none
_refine_ls_goodness_of_fit_obs 1.655
_refine_ls_hydrogen_treatment H_atoms_not_refined
_refine_ls_matrix_type full
_refine_ls_number_parameters 325
_refine_ls_number_reflns 3183
_refine_ls_number_restraints 0
_refine_ls_R_factor_all 0.132
_refine_ls_R_factor_obs .047
_refine_ls_shift/esd_max 0.008
_refine_ls_structure_factor_coef F
_refine_ls_weighting_details 'w = 4Fo^2^/[\s^2^(Fo^2^) + 0.0025Fo^4^]'
_refine_ls_weighting_scheme calc
_refine_ls_wR_factor_obs .062
_reflns_number_observed 3183
_reflns_number_total 4395
_reflns_observed_criterion >1.0\s(I)
_cod_data_source_file cf1198.cif
_cod_data_source_block II
_cod_depositor_comments
;
The following automatic conversions were performed:

'_exptl_crystal_density_meas' value 'none' was changed to '?' - the
value is perceived as not measured.

Automatic conversion script
Id: cif_fix_values 3008 2015-01-20 13:52:24Z robertas 

The following automatic conversions were performed:

'_refine_ls_weighting_scheme' value '4Fo^2^/[\s^2^(Fo^2^) +
0.0025Fo^4^]' was changed to 'calc'. New tag
'_refine_ls_weighting_details' was created. The value of the new tag
was set to 'w = 4Fo^2^/[\s^2^(Fo^2^) + 0.0025Fo^4^]'.

Automatic conversion script
Id: cif_fix_values 3143 2015-03-26 13:38:13Z robertas 
;
_cod_original_cell_volume 2498.0(10)
_cod_original_sg_symbol_H-M 'P 21/n'
_cod_original_formula_sum 'C27 H24 Cl2 N4 O2 S1'
_cod_database_code 2007592
_cod_database_fobs_code 2007592

loop_
_space_group_symop_id
_space_group_symop_operation_xyz
1 x,y,z
2 -x+1/2,y+1/2,-z+1/2
3 -x,-y,-z
4 x+1/2,-y+1/2,z+1/2

loop_
_atom_site_aniso_label
_atom_site_aniso_U_11
_atom_site_aniso_U_22
_atom_site_aniso_U_33
_atom_site_aniso_U_12
_atom_site_aniso_U_13
_atom_site_aniso_U_23
Cl1 .0660(5) .0562(6) .0681(6) -.0121(5) -.0332(4) .0043(5)
Cl2 .0509(5) .0514(5) .0836(7) .0138(4) .0206(5) -.0069(5)
S .0401(4) .0476(5) .0732(6) .0094(4) .0004(4) .0090(5)
O20 .0510(10) .0380(10) .093(2) .0010(10) .0310(10) .0230(10)
O23 .0410(10) .0500(10) .078(2) .0030(10) .0190(10) .0130(10)
N2 .0340(10) .0300(10) .0360(10) -.0030(10) .0020(10) .0040(10)
N3 .0280(10) .0230(10) .0430(10) -.0020(10) .0050(10) .0010(10)
N9 .0360(10) .0260(10) .051(2) .0010(10) -.0010(10) .0020(10)
N11 .0270(10) .0250(10) .0420(10) -.0010(10) .0050(10) .0030(10)
C1 .0330(10) .031(2) .031(2) -.0020(10) .0020(10) .0010(10)
C3a .0240(10) .0250(10) .039(2) .0000(10) .0030(10) .0000(10)
C4a .0290(10) .030(2) .031(2) -.0050(10) .0020(10) .0010(10)
C5 .0340(10) .034(2) .034(2) -.0060(10) .0010(10) .0020(10)
C6 .038(2) .046(2) .038(2) -.008(2) -.0040(10) .001(2)
C7 .049(2) .044(2) .047(2) -.009(2) -.003(2) -.007(2)
C8a .0330(10) .032(2) .035(2) -.0030(10) .0040(10) -.0010(10)
C8 .047(2) .034(2) .053(2) -.001(2) .003(2) -.010(2)
C10a .034(2) .031(2) .039(2) .0030(10) .0050(10) .0000(10)
C10b .0290(10) .037(2) .047(2) .0030(10) .0050(10) .004(2)
C12 .0260(10) .0290(10) .035(2) .0050(10) .0030(10) -.0020(10)
C13 .037(2) .036(2) .043(2) .002(2) .0040(10) .001(2)
C14 .046(2) .054(2) .047(2) .004(2) .009(2) .013(2)
C15 .054(2) .075(3) .035(2) .009(2) .002(2) .003(2)
C16 .046(2) .065(2) .044(2) .002(2) -.009(2) -.009(2)
C17 .035(2) .041(2) .042(2) .000(2) -.002(2) -.005(2)
C18 .053(2) .035(2) .071(2) -.002(2) .001(2) .015(2)
C19 .039(2) .033(2) .041(2) -.0040(10) .0060(10) .005(2)
C21 .057(2) .058(2) .129(3) -.003(2) .041(2) .043(2)
C22 .069(3) .079(3) .089(3) -.013(2) .008(2) .044(2)
C24 .0280(10) .028(2) .038(2) .0000(10) -.0060(10) -.0020(10)
C25 .0280(10) .030(2) .050(2) .0010(10) -.0020(10) -.001(2)
C26 .0290(10) .039(2) .047(2) .0010(10) .0000(10) .001(2)
C27 .031(2) .040(2) .051(2) .0070(10) .002(2) -.002(2)
C28 .049(2) .030(2) .064(2) .007(2) .004(2) -.001(2)
C29 .037(2) .032(2) .055(2) .0030(10) .002(2) .002(2)
C30 .076(3) .076(3) .072(3) -.006(3) -.024(2) .012(3)

loop_
_atom_site_label
_atom_site_fract_x
_atom_site_fract_y
_atom_site_fract_z
_atom_site_U_iso_or_equiv
_atom_site_thermal_displace_type
_atom_site_calc_flag
Cl1 1.07320(10) -.30480(10) .75333(3) .0637(3) Uani ?
Cl2 .86440(10) .19220(10) .95717(4) .0618(3) Uani ?
S 1.97700(10) -.43400(10) .88398(4) .0536(3) Uani ?
O20 1.7971(3) .1832(2) .81039(9) .0603(8) Uani ?
O23 1.9509(3) -.0007(3) .81255(9) .0563(7) Uani ?
N2 1.5442(3) .0597(3) .84645(8) .0335(7) Uani ?
N3 1.4354(3) -.0311(2) .86379(9) .0312(6) Uani ?
N9 1.6471(3) -.4320(3) .86705(9) .0377(7) Uani ?
N11 1.6768(3) -.1341(3) .85479(9) .0314(6) Uani ?
C1 1.6809(4) -.0038(3) .84120(10) .0320(8) Uani ?
C3a 1.5102(3) -.1641(3) .87130(10) .0294(8) Uani ?
C4a 1.4360(4) -.2714(3) .84200(10) .0301(8) Uani ?
C5 1.3010(4) -.2434(3) .81490(10) .0338(8) Uani ?
C6 1.2388(4) -.3411(4) .78780(10) .0408(9) Uani ?
C7 1.3067(4) -.4671(4) .78670(10) .0470(10) Uani ?
C8a 1.5096(4) -.3984(3) .84050(10) .0330(8) Uani ?
C8 1.4415(4) -.4943(3) .81320(10) .0446(9) Uani ?
C10a 1.7909(4) -.3539(3) .86930(10) .0344(8) Uani ?
C10b 1.8061(4) -.2237(3) .86060(10) .0375(9) Uani ?
C12 1.5185(3) -.2001(3) .91990(10) .0302(7) Uani ?
C13 1.4358(4) -.3086(3) .93730(10) .0387(9) Uani ?
C14 1.4449(4) -.3339(4) .98140(10) .0490(10) Uani ?
C15 1.5375(5) -.2534(4) 1.00870(10) .0550(10) Uani ?
C16 1.6187(4) -.1446(4) .99180(10) .0520(10) Uani ?
C17 1.6088(4) -.1184(3) .94730(10) .0395(9) Uani ?
C18 1.6427(5) -.5623(4) .88880(10) .0530(10) Uani ?
C19 1.8270(4) .0576(3) .82040(10) .0378(9) Uani ?
C21 1.9259(5) .2514(4) .7862(2) .0810(10) Uani ?
C22 1.8596(5) .3697(5) .7677(2) .0790(10) Uani ?
C24 1.2954(3) .0199(3) .88480(10) .0312(8) Uani ?
C25 1.1858(4) -.0625(3) .90630(10) .0359(8) Uani ?
C26 1.0535(4) -.0099(3) .92830(10) .0383(9) Uani ?
C27 1.0278(4) .1257(3) .92760(10) .0409(9) Uani ?
C28 1.1299(4) .2080(3) .90480(10) .0480(10) Uani ?
C29 1.2644(4) .1563(3) .88360(10) .0415(9) Uani ?
C30 1.9770(6) -.4156(5) .94300(10) .0750(10) Uani ?
H1 1.2485 -.1510 .8151 .0441 Uiso calc
H2 1.2579 -.5386 .7667 .0607 Uiso calc
H3 1.4928 -.5871 .8126 .0579 Uiso calc
H4 1.2030 -.1633 .9058 .0466 Uiso calc
H5 .9756 -.0705 .9450 .0500 Uiso calc
H6 1.1066 .3077 .9035 .0620 Uiso calc
H7 1.3413 .2181 .8669 .0538 Uiso calc
H8 1.3682 -.3698 .9174 .0504 Uiso calc
H9 1.3824 -.4128 .9940 .0631 Uiso calc
H10 1.5459 -.2742 1.0412 .0713 Uiso calc
H11 1.6859 -.0837 1.0118 .0674 Uiso calc
H12 1.6689 -.0380 .9348 .0515 Uiso calc
H13 1.9229 -.1871 .8580 .0490 Uiso calc
H14 1.9675 .1909 .7620 .1056 Uiso calc
H15 2.0214 .2749 .8068 .1056 Uiso calc
H16 1.7479 -.5750 .9069 .0688 Uiso calc
H17 1.5430 -.5664 .9088 .0688 Uiso calc
H18 1.6338 -.6357 .8660 .0688 Uiso calc
H19 2.0806 -.4586 .9558 .0978 Uiso calc
H20 1.9757 -.3168 .9507 .0978 Uiso calc
H21 1.8752 -.4607 .9552 .0978 Uiso calc
H22 1.9491 .4178 .7507 .1031 Uiso calc
H23 1.7643 .3460 .7471 .1031 Uiso calc
H24 1.8183 .4299 .7919 .1031 Uiso calc

loop_
_geom_angle_atom_site_label_1
_geom_angle_atom_site_label_2
_geom_angle_atom_site_label_3
_geom_angle
_geom_angle_publ_flag
C19 O20 C21 115.9(3) no
N3 N2 C1 106.0(2) yes
N2 N3 C3a 113.1(2) yes
N2 N3 C24 117.3(2) no
C3a N3 C24 125.9(2) no
C8a N9 C10a 122.9(3) yes
C8a N9 C18 116.8(3) no
C10a N9 C18 119.9(3) no
C1 N11 C3a 108.8(2) yes
C1 N11 C10b 129.4(3) yes
C3a N11 C10b 121.0(2) yes
N2 C1 N11 114.2(3) yes
N2 C1 C19 122.6(3) no
N11 C1 C19 123.2(3) no
N3 C3a N11 97.9(2) yes
N3 C3a C4a 112.8(2) yes
N3 C3a C12 112.1(2) no
N11 C3a C4a 107.3(2) yes
N11 C3a C12 110.6(2) no
C4a C3a C12 114.8(2) no
C3a C4a C5 120.7(3) no
C3a C4a C8a 119.7(3) yes
C5 C4a C8a 119.5(3) no
C4a C5 C6 119.6(3) no
Cl1 C6 C5 119.4(3) no
Cl1 C6 C7 118.8(3) no
C5 C6 C7 121.8(3) no
C6 C7 C8 118.6(3) no
N9 C8a C4a 121.9(3) yes
N9 C8a C8 119.2(3) no
C4a C8a C8 118.8(3) no
C7 C8 C8a 121.6(3) no
S C10a N9 117.7(2) no
S C10a C10b 114.5(2) no
N9 C10a C10b 127.8(3) yes
N11 C10b C10a 125.8(3) yes
C3a C12 C13 122.9(3) no
C3a C12 C17 117.9(3) no
C13 C12 C17 119.2(3) no
C12 C13 C14 120.2(3) no
C13 C14 C15 120.6(3) no
C14 C15 C16 119.7(3) no
C15 C16 C17 119.7(3) no
C12 C17 C16 120.6(3) no
O20 C19 O23 125.1(3) no
O20 C19 C1 110.6(3) no
O23 C19 C1 124.2(3) no
O20 C21 C22 109.0(3) no
N3 C24 C25 121.7(3) no
N3 C24 C29 119.4(3) no
C25 C24 C29 118.9(3) no
C24 C25 C26 120.7(3) no
C25 C26 C27 119.3(3) no
Cl2 C27 C26 119.0(3) no
Cl2 C27 C28 120.1(3) no
C26 C27 C28 120.9(3) no
C27 C28 C29 120.1(3) no
C24 C29 C28 120.1(3) no

loop_
_geom_bond_atom_site_label_1
_geom_bond_atom_site_label_2
_geom_bond_distance
_geom_bond_publ_flag
Cl1 C6 1.738(3) no
Cl2 C27 1.748(3) no
S C10a 1.763(3) no
O20 C19 1.320(4) no
O20 C21 1.461(5) no
O23 C19 1.191(4) no
N2 N3 1.381(3) yes
N2 C1 1.291(4) yes
N3 C3a 1.483(4) yes
N3 C24 1.409(4) no
N9 C8a 1.413(4) yes
N9 C10a 1.406(4) yes
N9 C18 1.470(5) no
N11 C1 1.374(4) yes
N11 C3a 1.480(4) yes
N11 C10b 1.392(4) yes
C1 C19 1.487(4) no
C3a C4a 1.523(4) yes
C3a C12 1.534(4) no
C4a C5 1.394(4) no
C4a C8a 1.410(4) yes
C5 C6 1.377(5) no
C6 C7 1.380(5) no
C7 C8 1.381(5) no
C8a C8 1.387(5) no
C10a C10b 1.341(5) yes
C12 C13 1.391(4) no
C12 C17 1.378(4) no
C13 C14 1.376(5) no
C14 C15 1.379(5) no
C15 C16 1.380(6) no
C16 C17 1.390(5) no
C21 C22 1.419(6) no
C24 C25 1.388(4) no
C24 C29 1.393(5) no
C25 C26 1.380(4) no
C26 C27 1.378(5) no
C27 C28 1.368(5) no
C28 C29 1.379(5) no
